data_7026580
loop_
_publ_author_name
'Derendorf, Janis'
'Kessler, Mathias'
'Knapp, Carsten'
'R\"uhle, Monika'
'Schulz, Christoph'

_publ_section_title
;
 Alkali metal-sulfur dioxide complexes stabilized by halogenated
 closo-dodecaborate anions.
;
_journal_issue 37
_journal_name_full 'Dalton transactions (Cambridge, England : 2003)'
_journal_page_first 8671
_journal_page_last 8678
_journal_paper_doi 10.1039/c0dt00521e
_journal_volume 39
_journal_year 2010
_chemical_formula_moiety 'B12 I12, 8(O2 S), O, 2(Na)'
_chemical_formula_sum 'B12 I12 Na2 O17 S8'
_chemical_formula_weight 2226.98
_chemical_name_systematic
;
?
;
_space_group_IT_number 2
_symmetry_cell_setting triclinic
_symmetry_space_group_name_Hall '-P 1'
_symmetry_space_group_name_H-M 'P -1'
_atom_sites_solution_primary direct
_atom_sites_solution_secondary difmap
_audit_creation_method SHELXL-97
_cell_angle_alpha 81.33(3)
_cell_angle_beta 86.29(3)
_cell_angle_gamma 78.57(3)
_cell_formula_units_Z 2
_cell_length_a 10.634(2)
_cell_length_b 11.167(2)
_cell_length_c 20.045(4)
_cell_measurement_reflns_used 1000
_cell_measurement_temperature 160(2)
_cell_measurement_theta_max 27.45
_cell_measurement_theta_min 3.07
_cell_volume 2305.0(8)
_computing_cell_refinement 'CrystalClear (Rigaku Inc., 2007)'
_computing_data_collection 'CrystalClear (Rigaku Inc., 2007)'
_computing_data_reduction 'CrystalClear (Rigaku Inc., 2007)'
_computing_molecular_graphics Diamond
_computing_publication_material 'SHELXL-97 (Sheldrick, 1997)'
_computing_structure_refinement 'SHELXL-97 (Sheldrick, 1997)'
_computing_structure_solution 'SHELXS-97 (Sheldrick, 1997)'
_diffrn_ambient_temperature 160(2)
_diffrn_detector_area_resol_mean 10.0000
_diffrn_measured_fraction_theta_full 0.998
_diffrn_measured_fraction_theta_max 0.998
_diffrn_measurement_device_type 'Rigaku R-AXIS Spider'
_diffrn_measurement_method dtprofit.ref
_diffrn_radiation_detector RX
_diffrn_radiation_monochromator graphite
_diffrn_radiation_source 'sealed tube'
_diffrn_radiation_type MoK\a
_diffrn_radiation_wavelength 0.71073
_diffrn_reflns_av_R_equivalents 0.1094
_diffrn_reflns_av_sigmaI/netI 0.0595
_diffrn_reflns_limit_h_max 11
_diffrn_reflns_limit_h_min -11
_diffrn_reflns_limit_k_max 12
_diffrn_reflns_limit_k_min -12
_diffrn_reflns_limit_l_max 22
_diffrn_reflns_limit_l_min -22
_diffrn_reflns_number 57527
_diffrn_reflns_theta_full 23.50
_diffrn_reflns_theta_max 23.50
_diffrn_reflns_theta_min 3.07
_exptl_absorpt_coefficient_mu 8.493
_exptl_absorpt_correction_T_max 0.7275
_exptl_absorpt_correction_T_min 0.4838
_exptl_absorpt_correction_type multi-scan
_exptl_absorpt_process_details
;
March 2001 T Higashi
;
_exptl_crystal_colour colorless
_exptl_crystal_density_diffrn 3.209
_exptl_crystal_density_method 'not measured'
_exptl_crystal_description block
_exptl_crystal_F_000 1964
_exptl_crystal_size_max 0.10
_exptl_crystal_size_mid 0.10
_exptl_crystal_size_min 0.04
_refine_diff_density_max 1.452
_refine_diff_density_min -1.005
_refine_diff_density_rms 0.222
_refine_ls_extinction_method none
_refine_ls_goodness_of_fit_ref 1.061
_refine_ls_matrix_type full
_refine_ls_number_parameters 460
_refine_ls_number_reflns 6793
_refine_ls_number_restraints 0
_refine_ls_restrained_S_all 1.061
_refine_ls_R_factor_all 0.0605
_refine_ls_R_factor_gt 0.0403
_refine_ls_shift/su_max 0.001
_refine_ls_shift/su_mean 0.000
_refine_ls_structure_factor_coef Fsqd
_refine_ls_weighting_details 'calc w=1/[\s^2^(Fo^2^)+(0.0396P)^2^+0.0000P] where P=(Fo^2^+2Fc^2^)/3'
_refine_ls_weighting_scheme calc
_refine_ls_wR_factor_gt 0.0880
_refine_ls_wR_factor_ref 0.0944
_reflns_number_gt 5160
_reflns_number_total 6793
_reflns_threshold_expression >2sigma(I)
_cod_data_source_file c0dt00521e.txt
_cod_data_source_block ck-mr-02
_cod_depositor_comments
;
The following automatic conversions were performed:

'_symmetry_cell_setting' value 'Triclinic' changed to 'triclinic'
according to /home/saulius/struct/CIF-dictionaries/cif_core.dic
dictionary named 'cif_core.dic' version 2.4.2 from 2011-04-26.

Automatic conversion script
Id: cif_fix_values 1891 2012-01-12 08:04:46Z andrius 
;
_cod_original_cell_volume 2304.9(8)
_cod_original_sg_symbol_H-M P-1
_cod_database_code 7026580

loop_
_symmetry_equiv_pos_as_xyz
'x, y, z'
'-x, -y, -z'

loop_
_atom_site_label
_atom_site_type_symbol
_atom_site_fract_x
_atom_site_fract_y
_atom_site_fract_z
_atom_site_U_iso_or_equiv
_atom_site_adp_type
_atom_site_occupancy
_atom_site_symmetry_multiplicity
_atom_site_calc_flag
B1 B -0.0674(11) 0.8723(12) 0.0094(6) 0.022(3) Uani 1 1 d
I1 I -0.14782(8) 0.70703(7) 0.01978(4) 0.0336(2) Uani 1 1 d
B2 B 0.0144(13) 1.0562(14) 0.0737(6) 0.032(3) Uani 1 1 d
I2 I 0.03459(8) 1.12576(7) 0.16512(4) 0.0318(2) Uani 1 1 d
B3 B 0.1527(12) 0.9785(13) 0.0278(7) 0.030(3) Uani 1 1 d
I3 I 0.34492(7) 0.95988(7) 0.06243(4) 0.0334(2) Uani 1 1 d
B4 B -0.1219(13) 0.9901(12) 0.0590(6) 0.026(3) Uani 1 1 d
I4 I -0.27579(8) 0.98301(8) 0.13467(4) 0.0372(2) Uani 1 1 d
B5 B 0.0355(13) 0.8954(12) 0.0693(6) 0.026(3) Uani 1 1 d
I5 I 0.08597(8) 0.76206(7) 0.15907(4) 0.0336(2) Uani 1 1 d
B6 B 0.1023(13) 0.8657(13) -0.0123(6) 0.027(3) Uani 1 1 d
I6 I 0.22209(8) 0.68993(7) -0.02609(4) 0.0341(2) Uani 1 1 d
B7 B 0.0689(13) 0.1233(12) 0.5080(7) 0.029(3) Uani 1 1 d
I7 I 0.15459(8) 0.27849(7) 0.51833(4) 0.0340(2) Uani 1 1 d
B8 B 0.0253(13) 0.0949(12) 0.4281(6) 0.028(3) Uani 1 1 d
I8 I 0.05693(8) 0.21701(7) 0.33684(4) 0.0325(2) Uani 1 1 d
B9 B 0.1559(12) -0.0054(12) 0.4701(6) 0.027(3) Uani 1 1 d
I9 I 0.35289(7) -0.01725(8) 0.43443(4) 0.0341(2) Uani 1 1 d
B10 B 0.1133(13) -0.0249(13) 0.5597(6) 0.028(3) Uani 1 1 d
I10 I 0.26017(8) -0.04968(8) 0.63300(4) 0.0365(2) Uani 1 1 d
B11 B -0.0416(13) 0.0664(12) 0.5713(6) 0.024(3) Uani 1 1 d
I11 I -0.09404(8) 0.14805(7) 0.66234(4) 0.0325(2) Uani 1 1 d
B12 B -0.0990(12) 0.1432(11) 0.4893(6) 0.025(3) Uani 1 1 d
I12 I -0.21928(8) 0.32314(7) 0.47668(4) 0.0352(2) Uani 1 1 d
Na1 Na 0.3716(5) 0.3620(5) 0.2217(3) 0.0582(15) Uani 1 1 d
Na2 Na 0.7946(6) 0.5644(7) 0.2790(4) 0.098(3) Uani 1 1 d
O1 O -0.0180(11) 0.5470(10) 0.3364(6) 0.084(4) Uani 1 1 d
S1 S 0.1068(5) 0.5319(4) 0.3590(2) 0.0614(11) Uani 1 1 d
O2 O 0.2085(10) 0.5060(9) 0.3099(6) 0.074(3) Uani 1 1 d
O3 O 0.6350(11) 0.5933(12) 0.3755(6) 0.087(4) Uani 1 1 d
S2 S 0.5093(5) 0.6609(4) 0.3790(2) 0.0693(12) Uani 1 1 d
O4 O 0.4339(11) 0.6749(11) 0.3235(5) 0.081(3) Uani 1 1 d
O5 O 0.7178(11) 0.3858(11) 0.2735(6) 0.083(4) Uani 1 1 d
S3 S 0.7169(4) 0.2900(5) 0.2359(2) 0.0664(12) Uani 1 1 d
O6 O 0.5981(9) 0.2791(10) 0.2145(5) 0.061(3) Uani 1 1 d
O7 O 0.4310(10) 0.5548(9) 0.1867(5) 0.060(3) Uani 1 1 d
S4 S 0.4935(5) 0.6565(4) 0.1731(2) 0.0643(12) Uani 1 1 d
O8 O 0.6231(11) 0.6383(11) 0.1880(5) 0.076(3) Uani 1 1 d
O9 O 0.4149(9) 0.3504(11) 0.0976(5) 0.068(3) Uani 1 1 d
S5 S 0.4518(3) 0.3070(4) 0.03512(18) 0.0481(9) Uani 1 1 d
O10 O 0.4369(8) 0.3957(9) -0.0241(5) 0.055(3) Uani 1 1 d
O11 O 0.1611(9) 0.4089(9) 0.1795(5) 0.059(3) Uani 1 1 d
S6 S 0.0449(4) 0.4521(3) 0.14490(17) 0.0493(9) Uani 1 1 d
O12 O -0.0686(9) 0.4758(9) 0.1840(5) 0.058(3) Uani 1 1 d
O13 O 0.3651(10) 0.1490(9) 0.2328(5) 0.060(3) Uani 1 1 d
S7 S 0.3611(4) 0.0224(4) 0.24403(17) 0.0500(9) Uani 1 1 d
O14 O 0.4765(11) -0.0651(11) 0.2469(5) 0.084(4) Uani 1 1 d
O15 O 0.4356(9) 0.3030(9) 0.3427(5) 0.063(3) Uani 1 1 d
S8 S 0.4529(4) 0.3015(4) 0.41387(19) 0.0503(9) Uani 1 1 d
O16 O 0.4320(9) 0.4142(9) 0.4382(5) 0.062(3) Uani 1 1 d
O17 O 0.7768(12) 0.7634(11) 0.2847(6) 0.088(4) Uani 1 1 d

loop_
_atom_site_aniso_label
_atom_site_aniso_U_11
_atom_site_aniso_U_22
_atom_site_aniso_U_33
_atom_site_aniso_U_23
_atom_site_aniso_U_13
_atom_site_aniso_U_12
B1 0.010(7) 0.025(8) 0.035(8) -0.012(6) -0.005(5) -0.003(6)
I1 0.0352(5) 0.0334(5) 0.0355(4) -0.0030(4) -0.0047(4) -0.0148(4)
B2 0.030(8) 0.048(10) 0.026(7) -0.024(7) 0.002(6) -0.018(7)
I2 0.0378(5) 0.0361(5) 0.0240(4) -0.0095(3) -0.0034(3) -0.0084(4)
B3 0.017(7) 0.043(9) 0.033(8) 0.000(6) -0.003(6) -0.016(7)
I3 0.0264(5) 0.0396(5) 0.0357(4) -0.0071(4) -0.0065(3) -0.0071(4)
B4 0.026(8) 0.023(8) 0.030(7) -0.005(6) 0.002(6) -0.009(6)
I4 0.0326(5) 0.0476(5) 0.0335(4) -0.0094(4) 0.0092(4) -0.0134(4)
B5 0.043(9) 0.025(8) 0.018(6) -0.003(5) 0.005(6) -0.024(7)
I5 0.0433(5) 0.0321(5) 0.0260(4) -0.0007(3) -0.0065(3) -0.0095(4)
B6 0.026(8) 0.041(9) 0.019(7) -0.012(6) 0.006(5) -0.014(7)
I6 0.0306(5) 0.0326(5) 0.0392(5) -0.0106(4) -0.0010(4) -0.0022(4)
B7 0.031(8) 0.022(8) 0.032(8) 0.008(6) -0.002(6) -0.009(7)
I7 0.0395(5) 0.0364(5) 0.0313(4) -0.0087(4) 0.0006(4) -0.0170(4)
B8 0.037(8) 0.027(8) 0.020(7) -0.007(6) -0.005(6) -0.006(7)
I8 0.0424(5) 0.0339(5) 0.0228(4) -0.0016(3) -0.0003(3) -0.0128(4)
B9 0.021(8) 0.033(8) 0.025(7) 0.001(6) -0.004(6) -0.006(6)
I9 0.0286(5) 0.0418(5) 0.0336(4) -0.0072(4) 0.0026(3) -0.0104(4)
B10 0.030(8) 0.032(8) 0.022(7) 0.000(6) -0.009(6) -0.002(7)
I10 0.0355(5) 0.0456(5) 0.0299(4) -0.0042(4) -0.0106(4) -0.0091(4)
B11 0.032(8) 0.022(7) 0.017(6) -0.010(5) 0.001(6) 0.001(6)
I11 0.0410(5) 0.0359(5) 0.0236(4) -0.0087(3) 0.0026(3) -0.0122(4)
B12 0.025(8) 0.014(7) 0.033(7) 0.002(6) 0.004(6) 0.001(6)
I12 0.0355(5) 0.0324(5) 0.0359(5) -0.0044(4) -0.0029(4) -0.0023(4)
Na1 0.056(4) 0.062(4) 0.059(4) -0.005(3) -0.008(3) -0.018(3)
Na2 0.055(5) 0.112(6) 0.146(7) -0.071(5) 0.005(4) -0.025(4)
O1 0.076(9) 0.057(8) 0.133(11) -0.051(7) 0.013(7) -0.024(7)
S1 0.088(3) 0.042(2) 0.057(2) -0.0091(19) -0.005(2) -0.016(2)
O2 0.064(8) 0.055(7) 0.103(9) -0.020(6) 0.014(7) -0.013(6)
O3 0.051(8) 0.130(11) 0.079(8) -0.019(7) 0.006(6) -0.017(8)
S2 0.072(3) 0.061(3) 0.074(3) -0.024(2) 0.004(2) -0.001(2)
O4 0.064(8) 0.109(10) 0.063(7) -0.018(7) -0.009(6) 0.006(7)
O5 0.078(9) 0.078(9) 0.092(9) 0.015(7) -0.032(7) -0.027(7)
S3 0.043(3) 0.085(3) 0.058(3) 0.006(2) 0.006(2) 0.003(2)
O6 0.040(6) 0.083(8) 0.058(6) -0.008(5) -0.012(5) -0.004(6)
O7 0.070(7) 0.051(6) 0.062(6) -0.002(5) -0.007(5) -0.025(6)
S4 0.081(3) 0.045(3) 0.063(3) 0.0051(19) -0.016(2) -0.009(2)
O8 0.062(8) 0.098(9) 0.077(8) -0.025(6) 0.007(6) -0.033(7)
O9 0.053(7) 0.114(9) 0.047(6) -0.029(6) -0.001(5) -0.026(7)
S5 0.038(2) 0.057(2) 0.052(2) -0.0084(19) -0.0034(17) -0.0133(19)
O10 0.033(6) 0.068(7) 0.070(7) -0.009(5) -0.010(5) -0.022(5)
O11 0.033(6) 0.059(7) 0.089(8) -0.014(6) -0.004(5) -0.017(5)
S6 0.055(3) 0.051(2) 0.040(2) -0.0045(17) 0.0024(18) -0.008(2)
O12 0.046(6) 0.049(6) 0.079(7) -0.014(5) 0.006(5) -0.010(5)
O13 0.073(7) 0.058(7) 0.054(6) -0.002(5) 0.001(5) -0.033(6)
S7 0.045(2) 0.061(3) 0.042(2) 0.0019(18) 0.0038(16) -0.012(2)
O14 0.072(8) 0.091(9) 0.062(7) 0.011(6) 0.014(6) 0.024(7)
O15 0.054(7) 0.064(7) 0.059(7) -0.008(5) 0.016(5) 0.015(5)
S8 0.043(2) 0.049(2) 0.056(2) -0.0046(18) 0.0056(17) -0.0081(19)
O16 0.050(7) 0.055(7) 0.083(8) -0.018(6) -0.005(5) -0.008(5)
O17 0.103(10) 0.084(9) 0.078(8) 0.003(7) -0.002(7) -0.035(8)

loop_
_atom_type_symbol
_atom_type_description
_atom_type_scat_dispersion_real
_atom_type_scat_dispersion_imag
_atom_type_scat_source
B B 0.0013 0.0007 'International Tables Vol C Tables 4.2.6.8 and 6.1.1.4'
O O 0.0106 0.0060 'International Tables Vol C Tables 4.2.6.8 and 6.1.1.4'
Na Na 0.0362 0.0249 'International Tables Vol C Tables 4.2.6.8 and 6.1.1.4'
S S 0.1246 0.1234 'International Tables Vol C Tables 4.2.6.8 and 6.1.1.4'
I I -0.4742 1.8119 'International Tables Vol C Tables 4.2.6.8 and 6.1.1.4'

loop_
_geom_angle_atom_site_label_1
_geom_angle_atom_site_label_2
_geom_angle_atom_site_label_3
_geom_angle
_geom_angle_site_symmetry_1
_geom_angle_site_symmetry_3
B4 B1 B5 61.7(8) . .
B4 B1 B3 59.3(7) . 2_575
B5 B1 B3 108.3(9) . 2_575
B4 B1 B6 109.4(8) . .
B5 B1 B6 60.2(7) . .
B3 B1 B6 107.5(8) 2_575 .
B4 B1 B2 107.9(9) . 2_575
B5 B1 B2 107.5(8) . 2_575
B3 B1 B2 59.9(7) 2_575 2_575
B6 B1 B2 59.2(7) . 2_575
B4 B1 I1 122.5(8) . .
B5 B1 I1 121.5(8) . .
B3 B1 I1 122.8(7) 2_575 .
B6 B1 I1 120.2(8) . .
B2 B1 I1 121.1(7) 2_575 .
B5 B2 B6 107.1(8) . 2_575
B5 B2 B4 60.2(7) . .
B6 B2 B4 58.9(7) 2_575 .
B5 B2 B3 59.5(7) . .
B6 B2 B3 107.4(9) 2_575 .
B4 B2 B3 107.4(8) . .
B5 B2 B1 106.2(8) . 2_575
B6 B2 B1 59.8(7) 2_575 2_575
B4 B2 B1 106.2(8) . 2_575
B3 B2 B1 59.2(7) . 2_575
B5 B2 I2 122.3(8) . .
B6 B2 I2 122.4(9) 2_575 .
B4 B2 I2 122.8(8) . .
B3 B2 I2 121.6(8) . .
B1 B2 I2 122.7(7) 2_575 .
B4 B3 B6 60.4(7) 2_575 .
B4 B3 B5 108.1(8) 2_575 .
B6 B3 B5 60.4(7) . .
B4 B3 B1 58.8(7) 2_575 2_575
B6 B3 B1 107.2(9) . 2_575
B5 B3 B1 107.2(9) . 2_575
B4 B3 B2 108.3(9) 2_575 .
B6 B3 B2 108.1(8) . .
B5 B3 B2 59.0(7) . .
B1 B3 B2 60.9(8) 2_575 .
B4 B3 I3 120.8(8) 2_575 .
B6 B3 I3 123.5(9) . .
B5 B3 I3 124.2(8) . .
B1 B3 I3 119.9(7) 2_575 .
B2 B3 I3 120.8(8) . .
B1 B4 B3 61.9(8) . 2_575
B1 B4 B6 109.5(9) . 2_575
B3 B4 B6 60.1(7) 2_575 2_575
B1 B4 B5 59.2(7) . .
B3 B4 B5 108.3(9) 2_575 .
B6 B4 B5 107.4(8) 2_575 .
B1 B4 B2 107.8(9) . .
B3 B4 B2 108.7(8) 2_575 .
B6 B4 B2 60.4(7) 2_575 .
B5 B4 B2 59.1(7) . .
B1 B4 I4 122.9(7) . .
B3 B4 I4 121.4(8) 2_575 .
B6 B4 I4 119.9(8) 2_575 .
B5 B4 I4 123.1(7) . .
B2 B4 I4 120.2(7) . .
B1 B5 B2 109.0(10) . .
B1 B5 B3 109.4(8) . .
B2 B5 B3 61.4(7) . .
B1 B5 B6 61.7(7) . .
B2 B5 B6 109.2(8) . .
B3 B5 B6 59.4(7) . .
B1 B5 B4 59.1(7) . .
B2 B5 B4 60.8(7) . .
B3 B5 B4 109.4(9) . .
B6 B5 B4 108.6(9) . .
B1 B5 I5 122.2(7) . .
B2 B5 I5 119.9(7) . .
B3 B5 I5 119.6(8) . .
B6 B5 I5 121.0(9) . .
B4 B5 I5 122.5(7) . .
B3 B6 B4 59.5(7) . 2_575
B3 B6 B5 60.2(7) . .
B4 B6 B5 107.2(9) 2_575 .
B3 B6 B2 108.4(10) . 2_575
B4 B6 B2 60.6(7) 2_575 2_575
B5 B6 B2 107.4(10) . 2_575
B3 B6 B1 107.2(9) . .
B4 B6 B1 108.5(10) 2_575 .
B5 B6 B1 58.2(7) . .
B2 B6 B1 61.0(7) 2_575 .
B3 B6 I6 123.8(8) . .
B4 B6 I6 124.5(8) 2_575 .
B5 B6 I6 121.0(8) . .
B2 B6 I6 120.8(8) 2_575 .
B1 B6 I6 119.0(7) . .
B8 B7 B9 59.4(8) . .
B8 B7 B11 107.7(9) . .
B9 B7 B11 107.8(8) . .
B8 B7 B10 107.4(9) . .
B9 B7 B10 60.6(7) . .
B11 B7 B10 59.0(7) . .
B8 B7 B12 60.2(7) . .
B9 B7 B12 108.3(9) . .
B11 B7 B12 60.4(7) . .
B10 B7 B12 107.7(8) . .
B8 B7 I7 122.2(7) . .
B9 B7 I7 121.6(8) . .
B11 B7 I7 122.0(8) . .
B10 B7 I7 122.1(8) . .
B12 B7 I7 121.3(8) . .
B11 B8 B9 61.2(7) 2_556 .
B11 B8 B7 109.2(9) 2_556 .
B9 B8 B7 60.4(7) . .
B11 B8 B10 59.9(7) 2_556 2_556
B9 B8 B10 109.4(9) . 2_556
B7 B8 B10 108.8(9) . 2_556
B11 B8 B12 108.5(9) 2_556 .
B9 B8 B12 109.5(9) . .
B7 B8 B12 60.6(7) . .
B10 B8 B12 60.0(7) 2_556 .
B11 B8 I8 121.8(7) 2_556 .
B9 B8 I8 120.8(8) . .
B7 B8 I8 120.7(7) . .
B10 B8 I8 121.4(8) 2_556 .
B12 B8 I8 120.6(8) . .
B8 B9 B7 60.1(7) . .
B8 B9 B11 59.4(7) . 2_556
B7 B9 B11 107.5(9) . 2_556
B8 B9 B10 107.6(9) . .
B7 B9 B10 60.2(7) . .
B11 B9 B10 106.9(8) 2_556 .
B8 B9 B12 107.8(9) . 2_556
B7 B9 B12 107.9(9) . 2_556
B11 B9 B12 60.2(7) 2_556 2_556
B10 B9 B12 59.1(7) . 2_556
B8 B9 I9 123.5(8) . .
B7 B9 I9 122.6(8) . .
B11 B9 I9 122.3(8) 2_556 .
B10 B9 I9 121.3(8) . .
B12 B9 I9 120.2(8) 2_556 .
B11 B10 B8 59.6(7) . 2_556
B11 B10 B12 108.6(9) . 2_556
B8 B10 B12 60.4(7) 2_556 2_556
B11 B10 B7 60.4(7) . .
B8 B10 B7 107.8(9) 2_556 .
B12 B10 B7 108.3(9) 2_556 .
B11 B10 B9 107.8(9) . .
B8 B10 B9 108.2(8) 2_556 .
B12 B10 B9 60.7(7) 2_556 .
B7 B10 B9 59.2(7) . .
B11 B10 I10 121.8(8) . .
B8 B10 I10 124.4(8) 2_556 .
B12 B10 I10 122.4(8) 2_556 .
B7 B10 I10 119.4(8) . .
B9 B10 I10 120.0(8) . .
B8 B11 B10 60.4(7) 2_556 .
B8 B11 B7 108.6(9) 2_556 .
B10 B11 B7 60.7(7) . .
B8 B11 B9 59.4(7) 2_556 2_556
B10 B11 B9 108.4(9) . 2_556
B7 B11 B9 108.5(8) . 2_556
B8 B11 B12 108.0(8) 2_556 .
B10 B11 B12 108.8(8) . .
B7 B11 B12 60.0(7) . .
B9 B11 B12 60.4(7) 2_556 .
B8 B11 I11 120.8(7) 2_556 .
B10 B11 I11 120.9(8) . .
B7 B11 I11 122.1(8) . .
B9 B11 I11 121.2(8) 2_556 .
B12 B11 I11 122.1(8) . .
B10 B12 B8 59.5(7) 2_556 .
B10 B12 B7 107.2(9) 2_556 .
B8 B12 B7 59.2(7) . .
B10 B12 B11 107.1(8) 2_556 .
B8 B12 B11 106.3(9) . .
B7 B12 B11 59.6(7) . .
B10 B12 B9 60.2(7) 2_556 2_556
B8 B12 B9 107.1(9) . 2_556
B7 B12 B9 107.3(9) . 2_556
B11 B12 B9 59.4(7) . 2_556
B10 B12 I12 123.1(8) 2_556 .
B8 B12 I12 122.4(8) . .
B7 B12 I12 120.9(7) . .
B11 B12 I12 122.1(8) . .
B9 B12 I12 122.9(8) 2_556 .
O7 Na1 O13 162.1(4) . .
O7 Na1 O11 98.7(4) . .
O13 Na1 O11 89.4(4) . .
O7 Na1 O6 85.2(4) . .
O13 Na1 O6 80.6(4) . .
O11 Na1 O6 153.1(4) . .
O7 Na1 O15 105.2(4) . .
O13 Na1 O15 81.7(4) . .
O11 Na1 O15 127.9(4) . .
O6 Na1 O15 75.6(3) . .
O7 Na1 O9 80.1(4) . .
O13 Na1 O9 86.1(4) . .
O11 Na1 O9 77.8(4) . .
O6 Na1 O9 76.7(4) . .
O15 Na1 O9 151.1(4) . .
O7 Na1 O2 80.2(4) . .
O13 Na1 O2 117.7(4) . .
O11 Na1 O2 71.8(4) . .
O6 Na1 O2 134.9(4) . .
O15 Na1 O2 67.7(4) . .
O9 Na1 O2 140.5(4) . .
O17 Na2 O5 155.0(6) . .
O17 Na2 O1 83.4(4) . 1_655
O5 Na2 O1 118.1(5) . 1_655
O17 Na2 O3 78.3(5) . .
O5 Na2 O3 85.3(5) . .
O1 Na2 O3 98.9(5) 1_655 .
O17 Na2 O12 118.2(5) . 1_655
O5 Na2 O12 77.6(4) . 1_655
O1 Na2 O12 88.1(4) 1_655 1_655
O3 Na2 O12 162.9(5) . 1_655
O17 Na2 O8 84.5(5) . .
O5 Na2 O8 77.8(4) . .
O1 Na2 O8 160.2(5) 1_655 .
O3 Na2 O8 93.9(4) . .
O12 Na2 O8 84.0(4) 1_655 .
S1 O1 Na2 168.9(8) . 1_455
O1 S1 O2 116.0(7) . .
S1 O2 Na1 156.2(6) . .
S2 O3 Na2 132.2(7) . .
O4 S2 O3 118.2(7) . .
S3 O5 Na2 145.7(8) . .
O6 S3 O5 116.7(7) . .
S3 O6 Na1 143.3(7) . .
S4 O7 Na1 166.6(7) . .
O8 S4 O7 118.3(7) . .
S4 O8 Na2 146.9(7) . .
S5 O9 Na1 163.2(8) . .
O9 S5 O10 117.2(7) . .
S6 O11 Na1 169.4(6) . .
O12 S6 O11 117.5(6) . .
S6 O12 Na2 153.9(6) . 1_455
S7 O13 Na1 176.3(6) . .
O13 S7 O14 119.7(7) . .
S8 O15 Na1 164.7(6) . .
O16 S8 O15 117.7(6) . .

loop_
_geom_bond_atom_site_label_1
_geom_bond_atom_site_label_2
_geom_bond_distance
_geom_bond_site_symmetry_2
B1 B4 1.753(18) .
B1 B5 1.755(17) .
B1 B3 1.808(19) 2_575
B1 B6 1.819(17) .
B1 B2 1.841(18) 2_575
B1 I1 2.160(12) .
B2 B5 1.779(19) .
B2 B6 1.806(19) 2_575
B2 B4 1.810(17) .
B2 B3 1.82(2) .
B2 B1 1.841(18) 2_575
B2 I2 2.133(12) .
B3 B4 1.763(18) 2_575
B3 B6 1.775(18) .
B3 B5 1.788(16) .
B3 B1 1.808(19) 2_575
B3 I3 2.161(12) .
B4 B3 1.763(18) 2_575
B4 B6 1.779(18) 2_575
B4 B5 1.80(2) .
B4 I4 2.163(13) .
B5 B6 1.793(17) .
B5 I5 2.178(13) .
B6 B4 1.779(18) 2_575
B6 B2 1.806(19) 2_575
B6 I6 2.163(14) .
B7 B8 1.785(18) .
B7 B9 1.79(2) .
B7 B11 1.804(17) .
B7 B10 1.809(18) .
B7 B12 1.811(18) .
B7 I7 2.154(13) .
B8 B11 1.772(18) 2_556
B8 B9 1.773(19) .
B8 B10 1.787(18) 2_556
B8 B12 1.803(18) .
B8 I8 2.161(12) .
B9 B11 1.805(17) 2_556
B9 B10 1.815(17) .
B9 B12 1.824(17) 2_556
B9 I9 2.155(13) .
B10 B11 1.778(19) .
B10 B8 1.787(18) 2_556
B10 B12 1.796(18) 2_556
B10 I10 2.162(12) .
B11 B8 1.772(18) 2_556
B11 B9 1.805(17) 2_556
B11 B12 1.819(17) .
B11 I11 2.155(12) .
B12 B10 1.796(18) 2_556
B12 B9 1.824(17) 2_556
B12 I12 2.146(13) .
Na1 O7 2.356(10) .
Na1 O13 2.369(11) .
Na1 O11 2.375(11) .
Na1 O6 2.407(11) .
Na1 O15 2.518(11) .
Na1 O9 2.519(11) .
Na1 O2 2.841(13) .
Na2 O17 2.212(14) .
Na2 O5 2.319(13) .
Na2 O1 2.326(14) 1_655
Na2 O3 2.504(13) .
Na2 O12 2.522(12) 1_655
Na2 O8 2.591(14) .
O1 S1 1.399(12) .
O1 Na2 2.326(14) 1_455
S1 O2 1.431(11) .
O3 S2 1.401(12) .
S2 O4 1.386(11) .
O5 S3 1.400(13) .
S3 O6 1.394(9) .
O7 S4 1.410(9) .
S4 O8 1.398(11) .
O9 S5 1.414(10) .
S5 O10 1.421(10) .
O11 S6 1.419(10) .
S6 O12 1.398(10) .
O12 Na2 2.522(12) 1_455
O13 S7 1.407(10) .
S7 O14 1.407(11) .
O15 S8 1.447(10) .
S8 O16 1.390(10) .

loop_
_geom_torsion_atom_site_label_1
_geom_torsion_atom_site_label_2
_geom_torsion_atom_site_label_3
_geom_torsion_atom_site_label_4
_geom_torsion
_geom_torsion_site_symmetry_1
_geom_torsion_site_symmetry_4
B5 B2 B3 B4 100.6(9) . 2_575
B6 B2 B3 B4 0.7(11) 2_575 2_575
B4 B2 B3 B4 62.7(12) . 2_575
B1 B2 B3 B4 -36.1(8) 2_575 2_575
I2 B2 B3 B4 -147.9(8) . 2_575
B5 B2 B3 B6 36.7(9) . .
B6 B2 B3 B6 -63.2(12) 2_575 .
B4 B2 B3 B6 -1.2(12) . .
B1 B2 B3 B6 -100.0(9) 2_575 .
I2 B2 B3 B6 148.2(8) . .
B6 B2 B3 B5 -99.9(9) 2_575 .
B4 B2 B3 B5 -37.9(8) . .
B1 B2 B3 B5 -136.7(9) 2_575 .
I2 B2 B3 B5 111.5(10) . .
B5 B2 B3 B1 136.7(9) . 2_575
B6 B2 B3 B1 36.8(8) 2_575 2_575
B4 B2 B3 B1 98.8(9) . 2_575
I2 B2 B3 B1 -111.8(10) . 2_575
B5 B2 B3 I3 -113.9(10) . .
B6 B2 B3 I3 146.2(8) 2_575 .
B4 B2 B3 I3 -151.7(8) . .
B1 B2 B3 I3 109.4(9) 2_575 .
I2 B2 B3 I3 -2.4(14) . .
B5 B1 B4 B3 137.2(8) . 2_575
B6 B1 B4 B3 99.3(9) . 2_575
B2 B1 B4 B3 36.5(8) 2_575 2_575
I1 B1 B4 B3 -111.6(9) . 2_575
B5 B1 B4 B6 99.1(9) . 2_575
B3 B1 B4 B6 -38.1(8) 2_575 2_575
B6 B1 B4 B6 61.2(12) . 2_575
B2 B1 B4 B6 -1.6(12) 2_575 2_575
I1 B1 B4 B6 -149.7(8) . 2_575
B3 B1 B4 B5 -137.2(8) 2_575 .
B6 B1 B4 B5 -37.9(8) . .
B2 B1 B4 B5 -100.7(9) 2_575 .
I1 B1 B4 B5 111.2(9) . .
B5 B1 B4 B2 35.0(8) . .
B3 B1 B4 B2 -102.2(9) 2_575 .
B6 B1 B4 B2 -2.9(12) . .
B2 B1 B4 B2 -65.7(12) 2_575 .
I1 B1 B4 B2 146.2(8) . .
B5 B1 B4 I4 -111.8(9) . .
B3 B1 B4 I4 111.0(10) 2_575 .
B6 B1 B4 I4 -149.7(8) . .
B2 B1 B4 I4 147.5(8) 2_575 .
I1 B1 B4 I4 -0.6(14) . .
B5 B2 B4 B1 -35.0(8) . .
B6 B2 B4 B1 102.7(10) 2_575 .
B3 B2 B4 B1 2.5(12) . .
B1 B2 B4 B1 64.6(12) 2_575 .
I2 B2 B4 B1 -146.4(9) . .
B5 B2 B4 B3 -100.6(10) . 2_575
B6 B2 B4 B3 37.2(9) 2_575 2_575
B3 B2 B4 B3 -63.0(13) . 2_575
B1 B2 B4 B3 -1.0(13) 2_575 2_575
I2 B2 B4 B3 148.0(9) . 2_575
B5 B2 B4 B6 -137.8(9) . 2_575
B3 B2 B4 B6 -100.2(10) . 2_575
B1 B2 B4 B6 -38.1(9) 2_575 2_575
I2 B2 B4 B6 110.9(11) . 2_575
B6 B2 B4 B5 137.8(9) 2_575 .
B3 B2 B4 B5 37.6(8) . .
B1 B2 B4 B5 99.6(9) 2_575 .
I2 B2 B4 B5 -111.4(11) . .
B5 B2 B4 I4 112.8(9) . .
B6 B2 B4 I4 -109.4(10) 2_575 .
B3 B2 B4 I4 150.4(8) . .
B1 B2 B4 I4 -147.5(8) 2_575 .
I2 B2 B4 I4 1.5(14) . .
B4 B1 B5 B2 -36.0(8) . .
B3 B1 B5 B2 2.0(11) 2_575 .
B6 B1 B5 B2 102.1(9) . .
B2 B1 B5 B2 65.3(12) 2_575 .
I1 B1 B5 B2 -148.7(8) . .
B4 B1 B5 B3 -101.5(10) . .
B3 B1 B5 B3 -63.5(13) 2_575 .
B6 B1 B5 B3 36.6(9) . .
B2 B1 B5 B3 -0.2(13) 2_575 .
I1 B1 B5 B3 145.8(9) . .
B4 B1 B5 B6 -138.1(9) . .
B3 B1 B5 B6 -100.1(9) 2_575 .
B2 B1 B5 B6 -36.8(9) 2_575 .
I1 B1 B5 B6 109.2(10) . .
B3 B1 B5 B4 38.0(8) 2_575 .
B6 B1 B5 B4 138.1(9) . .
B2 B1 B5 B4 101.3(10) 2_575 .
I1 B1 B5 B4 -112.7(9) . .
B4 B1 B5 I5 111.3(10) . .
B3 B1 B5 I5 149.3(8) 2_575 .
B6 B1 B5 I5 -110.6(11) . .
B2 B1 B5 I5 -147.4(9) 2_575 .
I1 B1 B5 I5 -1.4(13) . .
B6 B2 B5 B1 -1.7(11) 2_575 .
B4 B2 B5 B1 35.3(8) . .
B3 B2 B5 B1 -102.3(9) . .
B1 B2 B5 B1 -64.4(11) 2_575 .
I2 B2 B5 B1 147.4(8) . .
B6 B2 B5 B3 100.5(9) 2_575 .
B4 B2 B5 B3 137.6(9) . .
B1 B2 B5 B3 37.8(8) 2_575 .
I2 B2 B5 B3 -110.4(10) . .
B6 B2 B5 B6 64.0(12) 2_575 .
B4 B2 B5 B6 101.0(10) . .
B3 B2 B5 B6 -36.5(9) . .
B1 B2 B5 B6 1.3(12) 2_575 .
I2 B2 B5 B6 -146.9(8) . .
B6 B2 B5 B4 -37.0(8) 2_575 .
B3 B2 B5 B4 -137.6(9) . .
B1 B2 B5 B4 -99.7(9) 2_575 .
I2 B2 B5 B4 112.1(10) . .
B6 B2 B5 I5 -149.9(8) 2_575 .
B4 B2 B5 I5 -112.9(9) . .
B3 B2 B5 I5 109.6(10) . .
B1 B2 B5 I5 147.4(8) 2_575 .
I2 B2 B5 I5 -0.8(13) . .
B4 B3 B5 B1 0.8(13) 2_575 .
B6 B3 B5 B1 -37.6(9) . .
B1 B3 B5 B1 62.8(12) 2_575 .
B2 B3 B5 B1 101.7(11) . .
I3 B3 B5 B1 -150.0(9) . .
B4 B3 B5 B2 -100.9(10) 2_575 .
B6 B3 B5 B2 -139.2(10) . .
B1 B3 B5 B2 -38.9(8) 2_575 .
I3 B3 B5 B2 108.4(11) . .
B4 B3 B5 B6 38.4(9) 2_575 .
B1 B3 B5 B6 100.4(10) 2_575 .
B2 B3 B5 B6 139.2(10) . .
I3 B3 B5 B6 -112.4(11) . .
B4 B3 B5 B4 -62.2(12) 2_575 .
B6 B3 B5 B4 -100.6(10) . .
B1 B3 B5 B4 -0.2(11) 2_575 .
B2 B3 B5 B4 38.6(8) . .
I3 B3 B5 B4 147.0(9) . .
B4 B3 B5 I5 149.0(8) 2_575 .
B6 B3 B5 I5 110.6(10) . .
B1 B3 B5 I5 -149.0(8) 2_575 .
B2 B3 B5 I5 -110.1(9) . .
I3 B3 B5 I5 -1.8(14) . .
B3 B4 B5 B1 -39.2(8) 2_575 .
B6 B4 B5 B1 -102.7(9) 2_575 .
B2 B4 B5 B1 -140.5(9) . .
I4 B4 B5 B1 111.5(9) . .
B1 B4 B5 B2 140.5(9) . .
B3 B4 B5 B2 101.3(9) 2_575 .
B6 B4 B5 B2 37.8(8) 2_575 .
I4 B4 B5 B2 -108.0(9) . .
B1 B4 B5 B3 101.5(9) . .
B3 B4 B5 B3 62.4(11) 2_575 .
B6 B4 B5 B3 -1.2(11) 2_575 .
B2 B4 B5 B3 -38.9(8) . .
I4 B4 B5 B3 -147.0(8) . .
B1 B4 B5 B6 38.3(8) . .
B3 B4 B5 B6 -0.8(11) 2_575 .
B6 B4 B5 B6 -64.4(11) 2_575 .
B2 B4 B5 B6 -102.1(9) . .
I4 B4 B5 B6 149.8(7) . .
B1 B4 B5 I5 -110.8(9) . .
B3 B4 B5 I5 -149.9(7) 2_575 .
B6 B4 B5 I5 146.5(7) 2_575 .
B2 B4 B5 I5 108.8(9) . .
I4 B4 B5 I5 0.7(12) . .
B5 B3 B6 B4 137.3(10) . 2_575
B1 B3 B6 B4 36.9(8) 2_575 2_575
B2 B3 B6 B4 101.2(10) . 2_575
I3 B3 B6 B4 -109.2(10) . 2_575
B4 B3 B6 B5 -137.3(10) 2_575 .
B1 B3 B6 B5 -100.4(10) 2_575 .
B2 B3 B6 B5 -36.1(9) . .
I3 B3 B6 B5 113.5(10) . .
B4 B3 B6 B2 -37.3(8) 2_575 2_575
B5 B3 B6 B2 100.0(10) . 2_575
B1 B3 B6 B2 -0.4(11) 2_575 2_575
B2 B3 B6 B2 63.9(11) . 2_575
I3 B3 B6 B2 -146.5(8) . 2_575
B4 B3 B6 B1 -101.7(10) 2_575 .
B5 B3 B6 B1 35.5(9) . .
B1 B3 B6 B1 -64.8(11) 2_575 .
B2 B3 B6 B1 -0.6(12) . .
I3 B3 B6 B1 149.0(8) . .
B4 B3 B6 I6 113.4(9) 2_575 .
B5 B3 B6 I6 -109.3(10) . .
B1 B3 B6 I6 150.3(8) 2_575 .
B2 B3 B6 I6 -145.4(8) . .
I3 B3 B6 I6 4.2(13) . .
B1 B5 B6 B3 139.2(10) . .
B2 B5 B6 B3 37.4(9) . .
B4 B5 B6 B3 102.0(9) . .
I5 B5 B6 B3 -108.3(10) . .
B1 B5 B6 B4 101.5(10) . 2_575
B2 B5 B6 B4 -0.4(12) . 2_575
B3 B5 B6 B4 -37.8(9) . 2_575
B4 B5 B6 B4 64.3(11) . 2_575
I5 B5 B6 B4 -146.1(8) . 2_575
B1 B5 B6 B2 37.6(8) . 2_575
B2 B5 B6 B2 -64.2(11) . 2_575
B3 B5 B6 B2 -101.6(10) . 2_575
B4 B5 B6 B2 0.4(11) . 2_575
I5 B5 B6 B2 150.1(8) . 2_575
B2 B5 B6 B1 -101.8(10) . .
B3 B5 B6 B1 -139.2(10) . .
B4 B5 B6 B1 -37.2(8) . .
I5 B5 B6 B1 112.5(9) . .
B1 B5 B6 I6 -107.0(9) . .
B2 B5 B6 I6 151.2(8) . .
B3 B5 B6 I6 113.8(10) . .
B4 B5 B6 I6 -144.1(8) . .
I5 B5 B6 I6 5.5(12) . .
B4 B1 B6 B3 2.2(12) . .
B5 B1 B6 B3 -36.4(8) . .
B3 B1 B6 B3 65.1(11) 2_575 .
B2 B1 B6 B3 101.9(10) 2_575 .
I1 B1 B6 B3 -147.7(8) . .
B4 B1 B6 B4 -60.6(12) . 2_575
B5 B1 B6 B4 -99.2(9) . 2_575
B3 B1 B6 B4 2.2(11) 2_575 2_575
B2 B1 B6 B4 39.1(8) 2_575 2_575
I1 B1 B6 B4 149.5(8) . 2_575
B4 B1 B6 B5 38.6(9) . .
B3 B1 B6 B5 101.4(9) 2_575 .
B2 B1 B6 B5 138.3(10) 2_575 .
I1 B1 B6 B5 -111.3(9) . .
B4 B1 B6 B2 -99.7(10) . 2_575
B5 B1 B6 B2 -138.3(10) . 2_575
B3 B1 B6 B2 -36.8(8) 2_575 2_575
I1 B1 B6 B2 110.4(9) . 2_575
B4 B1 B6 I6 149.1(8) . .
B5 B1 B6 I6 110.5(9) . .
B3 B1 B6 I6 -148.1(8) 2_575 .
B2 B1 B6 I6 -111.2(9) 2_575 .
I1 B1 B6 I6 -0.9(12) . .
B9 B7 B8 B11 38.4(8) . 2_556
B11 B7 B8 B11 -62.2(13) . 2_556
B10 B7 B8 B11 -0.1(12) . 2_556
B12 B7 B8 B11 -101.0(10) . 2_556
I7 B7 B8 B11 148.7(9) . 2_556
B11 B7 B8 B9 -100.6(9) . .
B10 B7 B8 B9 -38.5(8) . .
B12 B7 B8 B9 -139.4(9) . .
I7 B7 B8 B9 110.3(10) . .
B9 B7 B8 B10 102.2(10) . 2_556
B11 B7 B8 B10 1.5(13) . 2_556
B10 B7 B8 B10 63.6(13) . 2_556
B12 B7 B8 B10 -37.2(9) . 2_556
I7 B7 B8 B10 -147.5(9) . 2_556
B9 B7 B8 B12 139.4(9) . .
B11 B7 B8 B12 38.7(9) . .
B10 B7 B8 B12 100.9(9) . .
I7 B7 B8 B12 -110.3(10) . .
B9 B7 B8 I8 -110.4(10) . .
B11 B7 B8 I8 149.0(8) . .
B10 B7 B8 I8 -148.9(8) . .
B12 B7 B8 I8 110.2(10) . .
I7 B7 B8 I8 -0.1(14) . .
B11 B8 B9 B7 -138.0(9) 2_556 .
B10 B8 B9 B7 -101.1(10) 2_556 .
B12 B8 B9 B7 -37.0(8) . .
I8 B8 B9 B7 110.2(9) . .
B7 B8 B9 B11 138.0(9) . 2_556
B10 B8 B9 B11 36.9(8) 2_556 2_556
B12 B8 B9 B11 101.0(9) . 2_556
I8 B8 B9 B11 -111.8(9) . 2_556
B11 B8 B9 B10 -99.5(9) 2_556 .
B7 B8 B9 B10 38.4(8) . .
B10 B8 B9 B10 -62.7(12) 2_556 .
B12 B8 B9 B10 1.4(12) . .
I8 B8 B9 B10 148.6(8) . .
B11 B8 B9 B12 -37.2(8) 2_556 2_556
B7 B8 B9 B12 100.8(9) . 2_556
B10 B8 B9 B12 -0.3(12) 2_556 2_556
B12 B8 B9 B12 63.8(12) . 2_556
I8 B8 B9 B12 -149.0(8) . 2_556
B11 B8 B9 I9 110.7(10) 2_556 .
B7 B8 B9 I9 -111.4(10) . .
B10 B8 B9 I9 147.6(8) 2_556 .
B12 B8 B9 I9 -148.4(8) . .
I8 B8 B9 I9 -1.1(13) . .
B11 B7 B9 B8 100.4(9) . .
B10 B7 B9 B8 137.0(9) . .
B12 B7 B9 B8 36.5(8) . .
I7 B7 B9 B8 -111.3(9) . .
B8 B7 B9 B11 -37.2(8) . 2_556
B11 B7 B9 B11 63.2(11) . 2_556
B10 B7 B9 B11 99.8(9) . 2_556
B12 B7 B9 B11 -0.7(11) . 2_556
I7 B7 B9 B11 -148.5(8) . 2_556
B8 B7 B9 B10 -137.0(9) . .
B11 B7 B9 B10 -36.6(8) . .
B12 B7 B9 B10 -100.5(9) . .
I7 B7 B9 B10 111.7(10) . .
B8 B7 B9 B12 -100.7(9) . 2_556
B11 B7 B9 B12 -0.2(11) . 2_556
B10 B7 B9 B12 36.3(8) . 2_556
B12 B7 B9 B12 -64.2(11) . 2_556
I7 B7 B9 B12 148.0(8) . 2_556
B8 B7 B9 I9 112.9(9) . .
B11 B7 B9 I9 -146.7(8) . .
B10 B7 B9 I9 -110.2(9) . .
B12 B7 B9 I9 149.4(8) . .
I7 B7 B9 I9 1.5(13) . .
B8 B7 B10 B11 -100.5(9) . .
B9 B7 B10 B11 -138.5(9) . .
B12 B7 B10 B11 -37.1(8) . .
I7 B7 B10 B11 110.6(10) . .
B8 B7 B10 B8 -63.0(12) . 2_556
B9 B7 B10 B8 -101.0(9) . 2_556
B11 B7 B10 B8 37.5(8) . 2_556
B12 B7 B10 B8 0.4(12) . 2_556
I7 B7 B10 B8 148.1(8) . 2_556
B8 B7 B10 B12 0.9(12) . 2_556
B9 B7 B10 B12 -37.1(8) . 2_556
B11 B7 B10 B12 101.4(10) . 2_556
B12 B7 B10 B12 64.3(12) . 2_556
I7 B7 B10 B12 -148.0(8) . 2_556
B8 B7 B10 B9 38.0(8) . .
B11 B7 B10 B9 138.5(9) . .
B12 B7 B10 B9 101.4(10) . .
I7 B7 B10 B9 -110.9(10) . .
B8 B7 B10 I10 147.4(8) . .
B9 B7 B10 I10 109.4(10) . .
B11 B7 B10 I10 -112.1(9) . .
B12 B7 B10 I10 -149.2(8) . .
I7 B7 B10 I10 -1.5(14) . .
B8 B9 B10 B11 -1.2(11) . .
B7 B9 B10 B11 37.2(8) . .
B11 B9 B10 B11 -63.7(12) 2_556 .
B12 B9 B10 B11 -101.7(9) 2_556 .
I9 B9 B10 B11 149.4(8) . .
B8 B9 B10 B8 61.9(12) . 2_556
B7 B9 B10 B8 100.2(10) . 2_556
B11 B9 B10 B8 -0.6(12) 2_556 2_556
B12 B9 B10 B8 -38.7(9) 2_556 2_556
I9 B9 B10 B8 -147.6(8) . 2_556
B8 B9 B10 B12 100.6(9) . 2_556
B7 B9 B10 B12 138.9(9) . 2_556
B11 B9 B10 B12 38.1(9) 2_556 2_556
I9 B9 B10 B12 -108.9(10) . 2_556
B8 B9 B10 B7 -38.4(8) . .
B11 B9 B10 B7 -100.9(10) 2_556 .
B12 B9 B10 B7 -138.9(9) 2_556 .
I9 B9 B10 B7 112.2(10) . .
B8 B9 B10 I10 -146.8(8) . .
B7 B9 B10 I10 -108.4(9) . .
B11 B9 B10 I10 150.7(8) 2_556 .
B12 B9 B10 I10 112.6(10) 2_556 .
I9 B9 B10 I10 3.7(13) . .
B12 B10 B11 B8 36.8(8) 2_556 2_556
B7 B10 B11 B8 137.7(9) . 2_556
B9 B10 B11 B8 101.0(9) . 2_556
I10 B10 B11 B8 -114.1(9) . 2_556
B8 B10 B11 B7 -137.7(9) 2_556 .
B12 B10 B11 B7 -100.9(9) 2_556 .
B9 B10 B11 B7 -36.7(8) . .
I10 B10 B11 B7 108.2(10) . .
B8 B10 B11 B9 -36.4(8) 2_556 2_556
B12 B10 B11 B9 0.4(11) 2_556 2_556
B7 B10 B11 B9 101.3(9) . 2_556
B9 B10 B11 B9 64.6(11) . 2_556
I10 B10 B11 B9 -150.5(8) . 2_556
B8 B10 B11 B12 -100.5(9) 2_556 .
B12 B10 B11 B12 -63.8(11) 2_556 .
B7 B10 B11 B12 37.2(8) . .
B9 B10 B11 B12 0.5(11) . .
I10 B10 B11 B12 145.4(8) . .
B8 B10 B11 I11 110.3(9) 2_556 .
B12 B10 B11 I11 147.1(8) 2_556 .
B7 B10 B11 I11 -112.0(9) . .
B9 B10 B11 I11 -148.6(8) . .
I10 B10 B11 I11 -3.7(13) . .
B8 B7 B11 B8 61.9(12) . 2_556
B9 B7 B11 B8 -0.8(12) . 2_556
B10 B7 B11 B8 -38.1(8) . 2_556
B12 B7 B11 B8 100.5(9) . 2_556
I7 B7 B11 B8 -149.0(8) . 2_556
B8 B7 B11 B10 100.0(10) . .
B9 B7 B11 B10 37.3(8) . .
B12 B7 B11 B10 138.6(9) . .
I7 B7 B11 B10 -110.8(10) . .
B8 B7 B11 B9 -1.1(12) . 2_556
B9 B7 B11 B9 -63.9(12) . 2_556
B10 B7 B11 B9 -101.2(9) . 2_556
B12 B7 B11 B9 37.5(9) . 2_556
I7 B7 B11 B9 148.0(8) . 2_556
B8 B7 B11 B12 -38.6(9) . .
B9 B7 B11 B12 -101.4(10) . .
B10 B7 B11 B12 -138.6(9) . .
I7 B7 B11 B12 110.5(10) . .
B8 B7 B11 I11 -149.9(8) . .
B9 B7 B11 I11 147.4(8) . .
B10 B7 B11 I11 110.1(10) . .
B12 B7 B11 I11 -111.3(10) . .
I7 B7 B11 I11 -0.8(14) . .
B11 B8 B12 B10 -36.6(8) 2_556 2_556
B9 B8 B12 B10 -101.7(10) . 2_556
B7 B8 B12 B10 -138.6(9) . 2_556
I8 B8 B12 B10 111.0(9) . 2_556
B11 B8 B12 B7 102.1(9) 2_556 .
B9 B8 B12 B7 36.9(8) . .
B10 B8 B12 B7 138.6(9) 2_556 .
I8 B8 B12 B7 -110.4(9) . .
B11 B8 B12 B11 64.0(11) 2_556 .
B9 B8 B12 B11 -1.1(11) . .
B7 B8 B12 B11 -38.0(8) . .
B10 B8 B12 B11 100.6(9) 2_556 .
I8 B8 B12 B11 -148.4(7) . .
B11 B8 B12 B9 1.8(12) 2_556 2_556
B9 B8 B12 B9 -63.4(12) . 2_556
B7 B8 B12 B9 -100.3(9) . 2_556
B10 B8 B12 B9 38.3(8) 2_556 2_556
I8 B8 B12 B9 149.3(7) . 2_556
B11 B8 B12 I12 -148.7(8) 2_556 .
B9 B8 B12 I12 146.2(8) . .
B7 B8 B12 I12 109.3(9) . .
B10 B8 B12 I12 -112.1(10) 2_556 .
I8 B8 B12 I12 -1.1(13) . .
B8 B7 B12 B10 36.6(8) . 2_556
B9 B7 B12 B10 0.4(11) . 2_556
B11 B7 B12 B10 -100.1(9) . 2_556
B10 B7 B12 B10 -63.6(12) . 2_556
I7 B7 B12 B10 148.4(8) . 2_556
B9 B7 B12 B8 -36.2(8) . .
B11 B7 B12 B8 -136.7(9) . .
B10 B7 B12 B8 -100.3(10) . .
I7 B7 B12 B8 111.8(9) . .
B8 B7 B12 B11 136.7(9) . .
B9 B7 B12 B11 100.5(9) . .
B10 B7 B12 B11 36.5(8) . .
I7 B7 B12 B11 -111.5(10) . .
B8 B7 B12 B9 100.0(10) . 2_556
B9 B7 B12 B9 63.8(11) . 2_556
B11 B7 B12 B9 -36.7(8) . 2_556
B10 B7 B12 B9 -0.3(12) . 2_556
I7 B7 B12 B9 -148.3(8) . 2_556
B8 B7 B12 I12 -111.8(9) . .
B9 B7 B12 I12 -147.9(8) . .
B11 B7 B12 I12 111.5(9) . .
B10 B7 B12 I12 148.0(8) . .
I7 B7 B12 I12 0.0(13) . .
B8 B11 B12 B10 -1.3(12) 2_556 2_556
B10 B11 B12 B10 62.8(11) . 2_556
B7 B11 B12 B10 100.3(10) . 2_556
B9 B11 B12 B10 -38.2(8) 2_556 2_556
I11 B11 B12 B10 -148.5(8) . 2_556
B8 B11 B12 B8 -63.7(11) 2_556 .
B10 B11 B12 B8 0.4(11) . .
B7 B11 B12 B8 37.8(8) . .
B9 B11 B12 B8 -100.6(9) 2_556 .
I11 B11 B12 B8 149.0(8) . .
B8 B11 B12 B7 -101.5(10) 2_556 .
B10 B11 B12 B7 -37.5(9) . .
B9 B11 B12 B7 -138.4(9) 2_556 .
I11 B11 B12 B7 111.2(10) . .
B8 B11 B12 B9 36.9(9) 2_556 2_556
B10 B11 B12 B9 101.0(9) . 2_556
B7 B11 B12 B9 138.4(9) . 2_556
I11 B11 B12 B9 -110.4(10) . 2_556
B8 B11 B12 I12 148.9(8) 2_556 .
B10 B11 B12 I12 -147.0(8) . .
B7 B11 B12 I12 -109.6(9) . .
B9 B11 B12 I12 112.0(9) 2_556 .
I11 B11 B12 I12 1.6(13) . .
Na2 O1 S1 O2 1(4) 1_455 .
O1 S1 O2 Na1 -70.9(19) . .
O7 Na1 O2 S1 170.8(18) . .
O13 Na1 O2 S1 -11(2) . .
O11 Na1 O2 S1 68.1(18) . .
O6 Na1 O2 S1 -116.3(17) . .
O15 Na1 O2 S1 -78.2(18) . .
O9 Na1 O2 S1 109.7(18) . .
O17 Na2 O3 S2 65.7(10) . .
O5 Na2 O3 S2 -95.3(10) . .
O1 Na2 O3 S2 147.0(10) 1_655 .
O12 Na2 O3 S2 -100(2) 1_655 .
O8 Na2 O3 S2 -17.9(11) . .
Na2 O3 S2 O4 31.5(13) . .
O17 Na2 O5 S3 119.8(16) . .
O1 Na2 O5 S3 -93.4(14) 1_655 .
O3 Na2 O5 S3 169.0(13) . .
O12 Na2 O5 S3 -12.4(13) 1_655 .
O8 Na2 O5 S3 74.0(13) . .
Na2 O5 S3 O6 -119.6(12) . .
O5 S3 O6 Na1 -4.3(13) . .
O7 Na1 O6 S3 52.9(10) . .
O13 Na1 O6 S3 -138.0(11) . .
O11 Na1 O6 S3 152.6(9) . .
O15 Na1 O6 S3 -54.2(10) . .
O9 Na1 O6 S3 133.8(11) . .
O2 Na1 O6 S3 -18.0(13) . .
O13 Na1 O7 S4 -64(3) . .
O11 Na1 O7 S4 180(10) . .
O6 Na1 O7 S4 -27(3) . .
O15 Na1 O7 S4 46(3) . .
O9 Na1 O7 S4 -104(3) . .
O2 Na1 O7 S4 110(3) . .
Na1 O7 S4 O8 8(3) . .
O7 S4 O8 Na2 -56.0(16) . .
O17 Na2 O8 S4 -99.9(14) . .
O5 Na2 O8 S4 62.3(14) . .
O1 Na2 O8 S4 -152.3(13) 1_655 .
O3 Na2 O8 S4 -22.0(14) . .
O12 Na2 O8 S4 140.9(13) 1_655 .
O7 Na1 O9 S5 146(2) . .
O13 Na1 O9 S5 -23(2) . .
O11 Na1 O9 S5 -113(2) . .
O6 Na1 O9 S5 58(2) . .
O15 Na1 O9 S5 42(2) . .
O2 Na1 O9 S5 -153.4(19) . .
Na1 O9 S5 O10 -178.9(18) . .
O7 Na1 O11 S6 31(4) . .
O13 Na1 O11 S6 -133(4) . .
O6 Na1 O11 S6 -66(4) . .
O15 Na1 O11 S6 148(4) . .
O9 Na1 O11 S6 -47(4) . .
O2 Na1 O11 S6 107(4) . .
Na1 O11 S6 O12 -139(4) . .
O11 S6 O12 Na2 46.3(17) . 1_455
O7 Na1 O15 S8 52(3) . .
O13 Na1 O15 S8 -145(2) . .
O11 Na1 O15 S8 -62(3) . .
O6 Na1 O15 S8 133(2) . .
O9 Na1 O15 S8 149(2) . .
O2 Na1 O15 S8 -20(2) . .
Na1 O15 S8 O16 -20(3) . .
